data_4321630
loop_
_publ_author_name
'Paul S. Donnelly'
'Jack M. Harrowfield'
'Brian W. Skelton'
'Allan H. White'

_publ_contact_author_address
;
   Department of Chemistry
   University of Western Australia
   Nedlands
   Western Australia 6907
   Australia
;
_publ_contact_author_email bws@crystal.uwa.edu.au
_publ_contact_author_fax (+61)_08_9380_1118
_publ_contact_author_name 'Skelton, B. W.'
_publ_contact_author_phone (+61)_08-9380_3481
_publ_section_title
;
 Carboxymethylation of Cage Amines: Control of Alkylation by Metal Ion
 Coordination
;
_journal_name_full 'Inorganic Chemistry'
_journal_page_first 5817
_journal_page_last 5830
_journal_paper_doi 10.1021/ic000346a
_journal_volume 39
_journal_year 2000
_chemical_formula_sum 'C40 H96 Cl2 Cu2 N20 O31'
_chemical_formula_weight 1551.34
_space_group_IT_number 2
_symmetry_cell_setting triclinic
_symmetry_space_group_name_Hall '-P 1'
_symmetry_space_group_name_H-M 'P -1'
_cell_angle_alpha 73.69(2)
_cell_angle_beta 80.19(3)
_cell_angle_gamma 78.71(2)
_cell_formula_units_Z 1
_cell_length_a 13.087(3)
_cell_length_b 12.561(2)
_cell_length_c 10.499(3)
_cell_measurement_reflns_used 8
_cell_measurement_temperature 293
_cell_measurement_theta_max 16.8
_cell_measurement_theta_min 13.8
_cell_volume 1612.1(7)
_computing_cell_refinement 'Enraf Nonius software'
_computing_data_collection 'Enraf Nonius software'
_computing_data_reduction xtal
_computing_molecular_graphics xtal
_computing_publication_material 'xtal BONDLA CIFIO'
_computing_structure_refinement xtal
_computing_structure_solution xtal
_diffrn_ambient_temperature 293
_diffrn_measurement_device_type
;
 CAD4 difractometer               
;
_diffrn_measurement_method '2\q-\w scans'
_diffrn_radiation_detector 'single counter'
_diffrn_radiation_monochromator graphite
_diffrn_radiation_source 'rotating anode'
_diffrn_radiation_type 'Mo K\a'
_diffrn_radiation_wavelength .71073
_diffrn_reflns_av_sigmaI/netI .033
_diffrn_reflns_limit_h_max 15
_diffrn_reflns_limit_h_min -15
_diffrn_reflns_limit_k_max 14
_diffrn_reflns_limit_k_min -13
_diffrn_reflns_limit_l_max 12
_diffrn_reflns_limit_l_min 0
_diffrn_reflns_number 5661
_diffrn_reflns_reduction_process perpendicular_monochr_Lp
_diffrn_reflns_theta_max 24.97
_diffrn_reflns_theta_min 1.6
_diffrn_standards_decay_% 0
_diffrn_standards_interval_time 60
_diffrn_standards_number 8
_exptl_absorpt_coefficient_mu .85
_exptl_absorpt_correction_T_max .86
_exptl_absorpt_correction_T_min .65
_exptl_absorpt_correction_type gaussian
_exptl_absorpt_process_details
;
 XTAl absorb                    
;
_exptl_crystal_colour blue
_exptl_crystal_density_diffrn 1.598
_exptl_crystal_description prism
_exptl_crystal_F_000 816
_exptl_crystal_size_max .55
_exptl_crystal_size_mid .22
_exptl_crystal_size_min .2
_refine_diff_density_max 1.179
_refine_diff_density_min -.673
_refine_ls_extinction_coef 3213(262)
_refine_ls_extinction_expression Eq22_p292_"Cryst._Comp."_Munksgaard_1970
_refine_ls_extinction_method Zachariasen
_refine_ls_goodness_of_fit_all 1.614
_refine_ls_goodness_of_fit_ref 1.675
_refine_ls_hydrogen_treatment refall
_refine_ls_matrix_type full
_refine_ls_number_constraints 0
_refine_ls_number_parameters 617
_refine_ls_number_reflns 4519
_refine_ls_number_restraints 0
_refine_ls_R_factor_all .070
_refine_ls_R_factor_gt .058
_refine_ls_shift/su_max .085
_refine_ls_shift/su_mean .006
_refine_ls_structure_factor_coef F
_refine_ls_weighting_scheme sigma
_refine_ls_wR_factor_all .064
_refine_ls_wR_factor_ref .064
_reflns_d_resolution_high .842
_reflns_d_resolution_low 12.737
_reflns_limit_h_max 15
_reflns_limit_h_min 0
_reflns_limit_k_max 14
_reflns_limit_k_min -14
_reflns_limit_l_max 12
_reflns_limit_l_min -12
_reflns_number_observed 4519
_reflns_number_total 5661
_reflns_threshold_expression 'I    > 3.00 sig(I   )'
_cod_data_source_file ic000346a_10.cif
_cod_data_source_block pd183
_cod_original_sg_symbol_Hall -p_1
_cod_database_code 4321630

loop_
_symmetry_equiv_pos_as_xyz
+x,+y,+z
-x,-y,-z

loop_
_atom_site_label
_atom_site_fract_x
_atom_site_fract_y
_atom_site_fract_z
_atom_site_U_iso_or_equiv
_atom_site_adp_type
_atom_site_calc_flag
_atom_site_calc_attached_atom
_atom_site_occupancy
_atom_site_disorder_assembly
_atom_site_disorder_group
Cu .10628(5) 1.13232(5) .83114(6) .0293(5) Uani ? ? 1.00000 ? ?
Cl .00000 1.00000 1.00000 .069(2) Uani ? ? 1.00000 ? ?
N0 .4217(3) 1.2206(4) .8962(5) .045(4) Uani ? ? 1.00000 ? ?
C1 .3257(4) 1.1968(4) .8534(6) .038(4) Uani ? ? 1.00000 ? ?
C2a .2293(4) 1.2677(5) .9156(6) .040(5) Uani ? ? 1.00000 ? ?
N3a .1341(3) 1.2138(3) .9556(4) .034(3) Uani ? ? 1.00000 ? ?
C4a .0358(4) 1.2931(5) .9778(5) .038(4) Uani ? ? 1.00000 ? ?
C4a' -.0139(4) 1.3420(4) .8498(5) .034(4) Uani ? ? 1.00000 ? ?
N3a' -.0209(3) 1.2494(3) .7926(4) .030(3) Uani ? ? 1.00000 ? ?
C2a' -.0516(4) 1.2804(4) .6555(5) .033(4) Uani ? ? 1.00000 ? ?
C2b .3258(4) 1.0700(5) .9015(6) .040(4) Uani ? ? 1.00000 ? ?
N3b .2448(3) 1.0302(3) .8529(4) .035(3) Uani ? ? 1.00000 ? ?
C4b .2771(4) .9899(4) .7298(6) .041(4) Uani ? ? 1.00000 ? ?
C4b' .1797(5) .9761(4) .6792(6) .040(4) Uani ? ? 1.00000 ? ?
N3b' .0987(3) 1.0795(3) .6735(4) .035(3) Uani ? ? 1.00000 ? ?
C2b' .1074(4) 1.1652(4) .5437(5) .035(4) Uani ? ? 1.00000 ? ?
C1' .0421(4) 1.2834(4) .5427(5) .031(4) Uani ? ? 1.00000 ? ?
C2c .3432(4) 1.2322(4) .7018(6) .041(4) Uani ? ? 1.00000 ? ?
N3c .3653(3) 1.3460(4) .6449(5) .044(4) Uani ? ? 1.00000 ? ?
C4c .3653(5) 1.3910(5) .4998(6) .049(5) Uani ? ? 1.00000 ? ?
C4c' .2639(4) 1.4621(5) .4557(6) .041(4) Uani ? ? 1.00000 ? ?
N3c' .1855(3) 1.3998(4) .4395(4) .038(4) Uani ? ? 1.00000 ? ?
C2c' .1072(4) 1.3673(4) .5555(5) .031(4) Uani ? ? 1.00000 ? ?
C01 .4302(5) 1.3418(5) .8522(7) .054(6) Uani ? ? 1.00000 ? ?
C02 .4077(4) 1.3996(5) .7120(7) .047(5) Uani ? ? 1.00000 ? ?
O2 .4272(3) 1.4959(3) .6639(5) .061(4) Uani ? ? 1.00000 ? ?
N0' -.0006(3) 1.3364(3) .4134(4) .034(3) Uani ? ? 1.00000 ? ?
C01' .0845(5) 1.3436(5) .3014(5) .042(5) Uani ? ? 1.00000 ? ?
C02' .1765(5) 1.3913(5) .3187(6) .045(5) Uani ? ? 1.00000 ? ?
O2' .2407(4) 1.4206(5) .2201(4) .071(5) Uani ? ? 1.00000 ? ?
C04' -.0828(5) 1.2861(5) .3844(6) .043(5) Uani ? ? 1.00000 ? ?
C05' -.1419(4) 1.3648(4) .2742(5) .037(4) Uani ? ? 1.00000 ? ?
O51' -.1437(4) 1.4643(3) .2389(5) .064(4) Uani ? ? 1.00000 ? ?
O52' -.1932(4) 1.3110(3) .2224(5) .061(4) Uani ? ? 1.00000 ? ?
N01 .2899(4) .7716(4) 1.0844(6) .058(5) Uani ? ? 1.00000 ? ?
O11 .2104(4) .8209(6) 1.0473(8) .141(7) Uani ? ? 1.00000 ? ?
O12 .2938(5) .6876(5) 1.1778(6) .095(6) Uani ? ? 1.00000 ? ?
O13 .3701(4) .8045(5) 1.0212(7) .110(6) Uani ? ? 1.00000 ? ?
N02 .1552(4) 1.0146(4) 1.2798(5) .048(4) Uani ? ? 1.00000 ? ?
O21 .1606(8) .9340(6) 1.3669(8) .096(9) Uani ? ? .692(6) ? ?
O22 .2273(6) 1.0576(8) 1.2137(9) .104(10) Uani ? ? .692(6) ? ?
O23 .0690(5) 1.0734(7) 1.2517(8) .077(7) Uani ? ? .692(6) ? ?
O21' .2049(16) .9153(17) 1.278(3) .14(3) Uani ? ? .308(6) ? ?
O22' .198(2) 1.0892(14) 1.2154(15) .11(2) Uani ? ? .308(6) ? ?
O23' .0723(12) 1.0123(17) 1.3511(18) .09(2) Uani ? ? .308(6) ? ?
Cl1 .4019(13) 1.0996(13) .4086(13) .31(2) Uani ? ? .50000 ? ?
O01 .4131(5) .8780(8) 1.2645(9) .156(11) Uani ? ? 1.00000 ? ?
O02 .5148(7) .6073(10) .8285(9) .173(13) Uani ? ? 1.00000 ? ?
O03 .4195(7) 1.1771(12) .1664(9) .209(16) Uani ? ? 1.00000 ? ?
O04 -.3090(4) 1.4395(5) .0372(5) .083(5) Uani ? ? 1.00000 ? ?
O05 .3664(12) .7128(13) 1.495(2) .42(3) Uani ? ? 1.00000 ? ?
O06 .5227(19) 1.074(3) .510(3) .32(5) Uani ? ? .50000 ? ?
H0a .475(4) 1.182(4) .859(5) .057(18) Uiso ? ? 1.00000 ? ?
H0b .411(5) 1.193(5) 1.008(4) .07(2) Uiso ? ? 1.00000 ? ?
H2aA .249(4) 1.282(5) .992(5) .047(16) Uiso ? ? 1.00000 ? ?
H2aB .209(5) 1.345(5) .844(6) .056(17) Uiso ? ? 1.00000 ? ?
H3a .142(4) 1.166(4) 1.032(5) .027(12) Uiso ? ? 1.00000 ? ?
H4aA -.009(4) 1.248(4) 1.037(5) .044(15) Uiso ? ? 1.00000 ? ?
H4aB .047(4) 1.354(4) 1.006(5) .031(13) Uiso ? ? 1.00000 ? ?
H4a'A -.081(4) 1.381(5) .859(5) .048(16) Uiso ? ? 1.00000 ? ?
H4a'B .033(4) 1.392(4) .791(5) .045(15) Uiso ? ? 1.00000 ? ?
H3a' -.058(4) 1.208(4) .835(5) .040(15) Uiso ? ? 1.00000 ? ?
H2a'A -.096(4) 1.217(4) .663(5) .042(15) Uiso ? ? 1.00000 ? ?
H2a'b -.095(4) 1.354(4) .636(5) .031(13) Uiso ? ? 1.00000 ? ?
H2bA .382(4) 1.041(4) .874(5) .028(13) Uiso ? ? 1.00000 ? ?
H2bB .316(4) 1.054(4) 1.004(5) .042(15) Uiso ? ? 1.00000 ? ?
H3b .232(4) .966(5) .912(6) .051(17) Uiso ? ? 1.00000 ? ?
H4bA .305(4) 1.050(4) .672(5) .040(15) Uiso ? ? 1.00000 ? ?
H4bB .318(4) .914(5) .746(6) .051(16) Uiso ? ? 1.00000 ? ?
H4b'A .198(4) .961(4) .595(5) .035(14) Uiso ? ? 1.00000 ? ?
H4b'b .156(4) .909(4) .734(5) .031(13) Uiso ? ? 1.00000 ? ?
H3b' .043(4) 1.061(4) .682(5) .025(12) Uiso ? ? 1.00000 ? ?
H2b'A .173(4) 1.172(4) .517(5) .038(14) Uiso ? ? 1.00000 ? ?
H2b'b .088(4) 1.130(4) .479(5) .026(12) Uiso ? ? 1.00000 ? ?
H2cA .286(3) 1.217(4) .657(4) .023(12) Uiso ? ? 1.00000 ? ?
H2cB .389(4) 1.183(4) .676(5) .032(13) Uiso ? ? 1.00000 ? ?
H4cA .407(4) 1.440(5) .477(6) .053(17) Uiso ? ? 1.00000 ? ?
H4cB .378(5) 1.330(5) .463(6) .057(18) Uiso ? ? 1.00000 ? ?
H4c'A .239(4) 1.501(5) .515(5) .047(16) Uiso ? ? 1.00000 ? ?
H4c'B .277(5) 1.514(5) .361(6) .07(2) Uiso ? ? 1.00000 ? ?
H2c'A .145(3) 1.334(4) .638(4) .022(12) Uiso ? ? 1.00000 ? ?
H2c'b .060(3) 1.436(4) .567(4) .024(12) Uiso ? ? 1.00000 ? ?
H01A .482(4) 1.351(5) .860(5) .049(16) Uiso ? ? 1.00000 ? ?
H01B .386(4) 1.373(4) .911(5) .042(15) Uiso ? ? 1.00000 ? ?
H04'A -.140(4) 1.271(5) .454(6) .052(17) Uiso ? ? 1.00000 ? ?
H04'B -.058(4) 1.218(5) .361(5) .049(16) Uiso ? ? 1.00000 ? ?
H01'A .061(4) 1.388(4) .224(5) .033(13) Uiso ? ? 1.00000 ? ?
H01'B .110(5) 1.267(5) .279(6) .064(19) Uiso ? ? 1.00000 ? ?
H52' -.240(8) 1.363(9) .142(11) .17(4) Uiso ? ? 1.00000 ? ?

loop_
_atom_site_aniso_label
_atom_site_aniso_U_11
_atom_site_aniso_U_22
_atom_site_aniso_U_33
_atom_site_aniso_U_12
_atom_site_aniso_U_13
_atom_site_aniso_U_23
Cu .0284(3) .0271(3) .0289(3) -.0045(2) -.0013(2) -.0026(2)
Cl .0417(12) .0502(13) .0809(17) -.0094(10) .0087(11) .0284(12)
N0 .032(2) .041(3) .063(3) -.009(2) -.014(2) -.005(2)
C1 .027(3) .036(3) .049(3) -.006(2) -.010(2) -.002(2)
C2a .033(3) .039(3) .052(3) -.007(2) -.010(3) -.013(3)
N3a .032(2) .036(2) .030(2) -.0061(19) -.0048(18) -.0022(18)
C4a .040(3) .041(3) .031(3) -.002(2) -.003(2) -.010(2)
C4a' .035(3) .032(3) .031(3) -.002(2) .003(2) -.008(2)
N3a' .029(2) .028(2) .029(2) -.0065(17) .0010(17) -.0020(17)
C2a' .030(3) .032(3) .033(3) -.001(2) -.004(2) -.005(2)
C2b .028(3) .038(3) .050(3) -.000(2) -.007(2) -.004(3)
N3b .034(2) .028(2) .037(2) -.0051(18) -.0028(19) -.0003(18)
C4b .041(3) .026(3) .050(3) .002(2) .002(3) -.008(2)
C4b' .050(3) .022(3) .045(3) -.001(2) -.005(3) -.008(2)
N3b' .037(2) .029(2) .036(2) -.0083(18) -.0044(19) -.0035(18)
C2b' .039(3) .031(3) .030(3) .003(2) -.006(2) -.006(2)
C1' .038(3) .029(3) .024(2) -.005(2) -.003(2) -.004(2)
C2c .028(3) .033(3) .055(4) -.003(2) -.002(2) -.005(3)
N3c .034(2) .038(3) .052(3) -.010(2) -.003(2) .001(2)
C4c .038(3) .046(3) .054(4) -.016(3) .007(3) .001(3)
C4c' .039(3) .037(3) .042(3) -.012(2) .003(2) -.001(2)
N3c' .038(2) .040(3) .030(2) -.012(2) .0049(19) -.004(2)
C2c' .033(3) .033(3) .025(2) -.006(2) .002(2) -.006(2)
C01 .040(3) .049(4) .074(4) -.013(3) -.021(3) -.007(3)
C02 .029(3) .041(3) .067(4) -.010(2) -.002(3) -.006(3)
O2 .058(3) .045(2) .075(3) -.024(2) -.000(2) -.003(2)
N0' .042(3) .033(2) .027(2) -.007(2) -.0072(19) -.0033(18)
C01' .053(4) .043(3) .026(3) -.004(3) -.002(2) -.006(2)
C02' .049(3) .045(3) .035(3) -.006(3) .005(3) -.005(3)
O2' .073(3) .099(4) .036(2) -.031(3) .018(2) -.012(2)
C04' .057(4) .032(3) .042(3) -.009(3) -.017(3) -.007(2)
C05' .042(3) .036(3) .033(3) -.005(2) -.007(2) -.007(2)
O51' .081(3) .037(2) .074(3) -.011(2) -.041(3) .005(2)
O52' .077(3) .048(3) .065(3) -.008(2) -.038(3) -.013(2)
N01 .041(3) .048(3) .067(4) -.008(2) -.002(3) .011(3)
O11 .039(3) .119(5) .176(7) -.003(3) .008(4) .087(5)
O12 .086(4) .072(4) .094(4) -.011(3) -.015(3) .033(3)
O13 .044(3) .110(5) .129(5) -.011(3) -.005(3) .041(4)
N02 .050(3) .053(3) .043(3) -.014(2) .002(2) -.014(2)
O21 .169(9) .050(4) .064(5) -.033(5) -.030(5) .014(4)
O22 .063(5) .130(8) .096(7) -.032(5) .012(5) .004(6)
O23 .053(4) .085(5) .093(6) .007(4) -.017(4) -.031(4)
O21' .068(13) .084(14) .31(4) .019(11) -.038(18) -.11(2)
O22' .26(3) .067(11) .044(9) -.100(15) -.060(13) .024(8)
O23' .050(9) .144(17) .097(13) -.046(10) .026(9) -.087(13)
Cl1 .40(2) .319(17) .216(12) -.133(15) .104(12) -.115(11)
O01 .055(4) .225(9) .180(8) .036(5) -.009(4) -.082(7)
O02 .132(7) .262(12) .155(8) -.055(7) .014(6) -.103(8)
O03 .137(8) .383(17) .131(7) -.121(9) -.023(6) -.047(9)
O04 .084(4) .093(4) .064(3) .010(3) -.027(3) -.013(3)
O05 .225(15) .280(17) .47(3) .109(13) .128(16) .166(17)
O06 .17(2) .54(6) .31(3) .04(3) .07(2) -.31(4)

loop_
_atom_type_symbol
_atom_type_description
_atom_type_oxidation_number
_atom_type_number_in_cell
_atom_type_scat_dispersion_real
_atom_type_scat_dispersion_imag
_atom_type_scat_source
C ? 0 40 .002014 .002014 'Int Tables Vol IV Tables 2.2B and 2.3.1'
H ? 0 96 0 0 'Int Tables Vol IV Tables 2.2B and 2.3.1'
Cl ? 0 2 .132019 .158997 'Int Tables Vol IV Tables 2.2B and 2.3.1'
Cu ? 0 2 .263001 1.266 'Int Tables Vol IV Tables 2.2B and 2.3.1'
N ? 0 20 .004028 .002991 'Int Tables Vol IV Tables 2.2B and 2.3.1'
O ? 0 31 .007996 .005981 'Int Tables Vol IV Tables 2.2B and 2.3.1'

loop_
_diffrn_attenuator_code
_diffrn_attenuator_scale
? ?

loop_
_geom_angle_atom_site_label_1
_geom_angle_atom_site_label_2
_geom_angle_atom_site_label_3
_geom_angle_site_symmetry_1
_geom_angle_site_symmetry_2
_geom_angle_site_symmetry_3
_geom_angle
_geom_angle_publ_flag
Cl Cu N3a . . . 96.81(11) ?
Cl Cu N3a' . . . 92.18(11) ?
Cl Cu N3b . . . 95.43(12) ?
Cl Cu N3b' . . . 97.89(12) ?
N3a Cu N3a' . . . 87.59(18) ?
N3a Cu N3b . . . 91.00(19) ?
N3a Cu N3b' . . . 165.28(17) ?
N3a' Cu N3b . . . 172.37(16) ?
N3a' Cu N3b' . . . 91.22(18) ?
N3b Cu N3b' . . . 88.25(19) ?
Cu Cl Cu . . '2 577' 180.0000 ?
C1 N0 C01 . . . 111.7(4) ?
C1 N0 H0a . . . 105(4) ?
C1 N0 H0b . . . 105(4) ?
C01 N0 H0a . . . 111(3) ?
C01 N0 H0b . . . 110(3) ?
H0a N0 H0b . . . 114(4) ?
N0 C1 C2a . . . 106.6(5) ?
N0 C1 C2b . . . 107.4(4) ?
N0 C1 C2c . . . 104.5(4) ?
C2a C1 C2b . . . 114.0(4) ?
C2a C1 C2c . . . 113.8(4) ?
C2b C1 C2c . . . 109.8(5) ?
C1 C2a N3a . . . 114.4(5) ?
C1 C2a H2aA . . . 108(3) ?
C1 C2a H2aB . . . 109(3) ?
N3a C2a H2aA . . . 109(3) ?
N3a C2a H2aB . . . 107(3) ?
H2aA C2a H2aB . . . 110(5) ?
Cu N3a C2a . . . 115.8(3) ?
Cu N3a C4a . . . 106.2(4) ?
Cu N3a H3a . . . 108(4) ?
C2a N3a C4a . . . 113.7(4) ?
C2a N3a H3a . . . 106(3) ?
C4a N3a H3a . . . 106(3) ?
N3a C4a C4a' . . . 110.4(4) ?
N3a C4a H4aA . . . 104(3) ?
N3a C4a H4aB . . . 114(3) ?
C4a' C4a H4aA . . . 107(4) ?
C4a' C4a H4aB . . . 106(3) ?
H4aA C4a H4aB . . . 115(5) ?
C4a C4a' N3a' . . . 108.6(4) ?
C4a C4a' H4a'A . . . 115(4) ?
C4a C4a' H4a'B . . . 106(3) ?
N3a' C4a' H4a'A . . . 107(4) ?
N3a' C4a' H4a'B . . . 111(4) ?
H4a'A C4a' H4a'B . . . 110(4) ?
Cu N3a' C4a' . . . 107.7(3) ?
Cu N3a' C2a' . . . 117.5(3) ?
Cu N3a' H3a' . . . 92(4) ?
C4a' N3a' C2a' . . . 117.2(4) ?
C4a' N3a' H3a' . . . 115(4) ?
C2a' N3a' H3a' . . . 105(4) ?
N3a' C2a' C1' . . . 114.4(4) ?
N3a' C2a' H2a'A . . . 101(3) ?
N3a' C2a' H2a'b . . . 111(3) ?
C1' C2a' H2a'A . . . 113(3) ?
C1' C2a' H2a'b . . . 107(3) ?
H2a'A C2a' H2a'b . . . 110(4) ?
C1 C2b N3b . . . 114.5(4) ?
C1 C2b H2bA . . . 106(3) ?
C1 C2b H2bB . . . 104(3) ?
N3b C2b H2bA . . . 108(4) ?
N3b C2b H2bB . . . 112(3) ?
H2bA C2b H2bB . . . 111(4) ?
Cu N3b C2b . . . 117.2(3) ?
Cu N3b C4b . . . 107.3(3) ?
Cu N3b H3b . . . 108(3) ?
C2b N3b C4b . . . 116.6(4) ?
C2b N3b H3b . . . 106(4) ?
C4b N3b H3b . . . 100(4) ?
N3b C4b C4b' . . . 108.8(4) ?
N3b C4b H4bA . . . 102(4) ?
N3b C4b H4bB . . . 113(4) ?
C4b' C4b H4bA . . . 109(4) ?
C4b' C4b H4bB . . . 103(4) ?
H4bA C4b H4bB . . . 121(4) ?
C4b C4b' N3b' . . . 110.2(5) ?
C4b C4b' H4b'A . . . 110(3) ?
C4b C4b' H4b'b . . . 108(3) ?
N3b' C4b' H4b'A . . . 111(3) ?
N3b' C4b' H4b'b . . . 114(3) ?
H4b'A C4b' H4b'b . . . 103(5) ?
Cu N3b' C4b' . . . 106.4(3) ?
Cu N3b' C2b' . . . 115.1(4) ?
Cu N3b' H3b' . . . 107(4) ?
C4b' N3b' C2b' . . . 113.7(4) ?
C4b' N3b' H3b' . . . 108(3) ?
C2b' N3b' H3b' . . . 106(3) ?
N3b' C2b' C1' . . . 115.5(4) ?
N3b' C2b' H2b'A . . . 110(3) ?
N3b' C2b' H2b'b . . . 105(2) ?
C1' C2b' H2b'A . . . 109(3) ?
C1' C2b' H2b'b . . . 113(2) ?
H2b'A C2b' H2b'b . . . 104(5) ?
C2a' C1' C2b' . . . 113.2(4) ?
C2a' C1' C2c' . . . 107.0(4) ?
C2a' C1' N0' . . . 107.6(4) ?
C2b' C1' C2c' . . . 113.2(4) ?
C2b' C1' N0' . . . 111.2(4) ?
C2c' C1' N0' . . . 104.0(4) ?
C1 C2c N3c . . . 114.8(5) ?
C1 C2c H2cA . . . 114(2) ?
C1 C2c H2cB . . . 108(3) ?
N3c C2c H2cA . . . 111(2) ?
N3c C2c H2cB . . . 114(3) ?
H2cA C2c H2cB . . . 94(5) ?
C2c N3c C4c . . . 117.0(5) ?
C2c N3c C02 . . . 122.3(5) ?
C4c N3c C02 . . . 118.9(5) ?
N3c C4c C4c' . . . 115.4(5) ?
N3c C4c H4cA . . . 105(4) ?
N3c C4c H4cB . . . 107(3) ?
C4c' C4c H4cA . . . 101(3) ?
C4c' C4c H4cB . . . 107(4) ?
H4cA C4c H4cB . . . 121(5) ?
C4c C4c' N3c' . . . 115.2(5) ?
C4c C4c' H4c'A . . . 107(4) ?
C4c C4c' H4c'B . . . 111(3) ?
N3c' C4c' H4c'A . . . 111(4) ?
N3c' C4c' H4c'B . . . 102(4) ?
H4c'A C4c' H4c'B . . . 111(5) ?
C4c' N3c' C2c' . . . 116.9(5) ?
C4c' N3c' C02' . . . 119.8(4) ?
C2c' N3c' C02' . . . 122.3(5) ?
C1' C2c' N3c' . . . 114.3(5) ?
C1' C2c' H2c'A . . . 109(3) ?
C1' C2c' H2c'b . . . 109(3) ?
N3c' C2c' H2c'A . . . 108(2) ?
N3c' C2c' H2c'b . . . 107(2) ?
H2c'A C2c' H2c'b . . . 108(4) ?
N0 C01 C02 . . . 115.4(6) ?
N0 C01 H01A . . . 111(4) ?
N0 C01 H01B . . . 105(3) ?
C02 C01 H01A . . . 109(4) ?
C02 C01 H01B . . . 111(3) ?
H01A C01 H01B . . . 105(6) ?
N3c C02 C01 . . . 119.2(5) ?
N3c C02 O2 . . . 122.6(6) ?
C01 C02 O2 . . . 118.2(7) ?
C1' N0' C01' . . . 110.7(4) ?
C1' N0' C04' . . . 116.9(4) ?
C01' N0' C04' . . . 108.8(5) ?
N0' C01' C02' . . . 114.9(5) ?
N0' C01' H01'A . . . 112(3) ?
N0' C01' H01'B . . . 112(3) ?
C02' C01' H01'A . . . 105(3) ?
C02' C01' H01'B . . . 110(4) ?
H01'A C01' H01'B . . . 103(5) ?
N3c' C02' C01' . . . 118.7(5) ?
N3c' C02' O2' . . . 122.8(6) ?
C01' C02' O2' . . . 118.5(6) ?
N0' C04' C05' . . . 111.8(4) ?
N0' C04' H04'A . . . 116(4) ?
N0' C04' H04'B . . . 113(4) ?
C05' C04' H04'A . . . 100(3) ?
C05' C04' H04'B . . . 108(4) ?
H04'A C04' H04'B . . . 106(5) ?
C04' C05' O51' . . . 124.9(6) ?
C04' C05' O52' . . . 111.6(5) ?
O51' C05' O52' . . . 123.5(5) ?
C05' O52' H52' . . . 116(6) ?
O11 N01 O12 . . . 122.0(6) ?
O11 N01 O13 . . . 116.9(6) ?
O12 N01 O13 . . . 120.9(5) ?
O21 N02 O22 . . . 126.4(8) ?
O21 N02 O23 . . . 122.0(7) ?
O21 N02 O21' . . . 51.5(14) ?
O21 N02 O22' . . . 145.5(14) ?
O21 N02 O23' . . . 70.3(10) ?
O22 N02 O23 . . . 111.4(6) ?
O22 N02 O21' . . . 91.8(11) ?
O22 N02 O22' . . . 24.4(11) ?
O22 N02 O23' . . . 155.1(13) ?
O23 N02 O21' . . . 138.4(14) ?
O23 N02 O22' . . . 89.1(12) ?
O23 N02 O23' . . . 53.5(9) ?
O21' N02 O22' . . . 115.8(15) ?
O21' N02 O23' . . . 112.5(14) ?
O22' N02 O23' . . . 131.7(15) ?
N02 O21 O21' . . . 70.8(12) ?
N02 O21 O23' . . . 56.6(8) ?
O21' O21 O23' . . . 116.9(16) ?
N02 O22 O21' . . . 46.3(8) ?
N02 O22 O22' . . . 75(3) ?
O21' O22 O22' . . . 120(3) ?
N02 O23 O22' . . . 43.4(6) ?
N02 O23 O23' . . . 61.2(9) ?
O22' O23 O23' . . . 98.9(11) ?
N02 O21' O21 . . . 57.8(13) ?
N02 O21' O22 . . . 41.9(7) ?
O21 O21' O22 . . . 91.0(17) ?
N02 O22' O22 . . . 81(2) ?
N02 O22' O23 . . . 47.5(10) ?
O22 O22' O23 . . . 124(3) ?
N02 O23' O21 . . . 53.1(7) ?
N02 O23' O23 . . . 65.3(10) ?
O21 O23' O23 . . . 116.6(14) ?

loop_
_geom_bond_atom_site_label_1
_geom_bond_atom_site_label_2
_geom_bond_site_symmetry_1
_geom_bond_site_symmetry_2
_geom_bond_distance
_geom_bond_publ_flag
Cu Cl . . 2.5000(7) ?
Cu N3a . . 1.987(5) ?
Cu N3a' . . 2.009(4) ?
Cu N3b . . 2.012(4) ?
Cu N3b' . . 1.972(5) ?
N0 C1 . . 1.512(8) ?
N0 C01 . . 1.483(8) ?
N0 H0a . . .87(5) ?
N0 H0b . . 1.11(4) ?
C1 C2a . . 1.555(7) ?
C1 C2b . . 1.530(8) ?
C1 C2c . . 1.517(8) ?
C2a N3a . . 1.475(7) ?
C2a H2aA . . .95(6) ?
C2a H2aB . . 1.06(5) ?
N3a C4a . . 1.493(6) ?
N3a H3a . . .87(4) ?
C4a C4a' . . 1.512(8) ?
C4a H4aA . . .93(5) ?
C4a H4aB . . .94(6) ?
C4a' N3a' . . 1.475(8) ?
C4a' H4a'A . . .92(5) ?
C4a' H4a'B . . .98(5) ?
N3a' C2a' . . 1.485(7) ?
N3a' H3a' . . .77(5) ?
C2a' C1' . . 1.550(7) ?
C2a' H2a'A . . 1.05(6) ?
C2a' H2a'b . . .97(4) ?
C2b N3b . . 1.473(8) ?
C2b H2bA . . .79(4) ?
C2b H2bB . . 1.02(5) ?
N3b C4b . . 1.484(8) ?
N3b H3b . . .89(5) ?
C4b C4b' . . 1.519(9) ?
C4b H4bA . . .92(5) ?
C4b H4bB . . .98(5) ?
C4b' N3b' . . 1.501(6) ?
C4b' H4b'A . . .93(5) ?
C4b' H4b'b . . .95(5) ?
N3b' C2b' . . 1.483(6) ?
N3b' H3b' . . .79(5) ?
C2b' C1' . . 1.560(7) ?
C2b' H2b'A . . .87(5) ?
C2b' H2b'b . . .99(6) ?
C1' C2c' . . 1.525(8) ?
C1' N0' . . 1.484(6) ?
C2c N3c . . 1.452(7) ?
C2c H2cA . . 1.02(5) ?
C2c H2cB . . .84(5) ?
N3c C4c . . 1.468(8) ?
N3c C02 . . 1.344(9) ?
C4c C4c' . . 1.512(8) ?
C4c H4cA . . .86(6) ?
C4c H4cB . . .93(7) ?
C4c' N3c' . . 1.465(8) ?
C4c' H4c'A . . .87(6) ?
C4c' H4c'B . . 1.03(6) ?
N3c' C2c' . . 1.470(6) ?
N3c' C02' . . 1.329(8) ?
C2c' H2c'A . . 1.01(5) ?
C2c' H2c'b . . .98(4) ?
C01 C02 . . 1.498(9) ?
C01 H01A . . .72(6) ?
C01 H01B . . .89(5) ?
C02 O2 . . 1.232(7) ?
N0' C01' . . 1.471(7) ?
N0' C04' . . 1.461(9) ?
C01' C02' . . 1.504(10) ?
C01' H01'A . . .91(5) ?
C01' H01'B . . 1.03(7) ?
C02' O2' . . 1.235(7) ?
C04' C05' . . 1.509(7) ?
C04' H04'A . . .96(5) ?
C04' H04'B . . .94(6) ?
C05' O51' . . 1.197(7) ?
C05' O52' . . 1.309(9) ?
O52' H52' . . 1.10(10) ?
N01 O11 . . 1.170(7) ?
N01 O12 . . 1.222(7) ?
N01 O13 . . 1.221(7) ?
N02 O21 . . 1.157(8) ?
N02 O22 . . 1.195(10) ?
N02 O23 . . 1.254(8) ?
N02 O21' . . 1.29(2) ?
N02 O22' . . 1.17(2) ?
N02 O23' . . 1.209(16) ?
O21 O21' . . 1.07(3) ?
O21 O23' . . 1.363(18) ?
O22 O21' . . 1.79(2) ?
O22 O22' . . .50(2) ?
O23 O22' . . 1.70(3) ?
O23 O23' . . 1.110(18) ?
Cl1 O06 . . 1.98(3) ?

loop_
_geom_contact_atom_site_label_1
_geom_contact_atom_site_label_2
_geom_contact_distance
_geom_contact_site_symmetry_1
_geom_contact_site_symmetry_2
_geom_contact_publ_flag
Cu C1 3.195(6) . . ?
Cu C2a 2.945(7) . . ?
Cu C4a 2.799(6) . . ?
Cu C4a' 2.831(5) . . ?
Cu C2a' 3.000(5) . . ?
Cu C2b 2.988(5) . . ?
Cu C4b 2.833(5) . . ?
Cu C4b' 2.796(6) . . ?
Cu C2b' 2.927(5) . . ?
Cu C1' 3.239(5) . . ?
Cu H3a 2.40(5) . . ?
Cu H3a' 2.17(5) . . ?
Cu H3b 2.43(5) . . ?
Cu H3b' 2.33(6) . . ?
Cu H2c'A 2.84(4) . . ?
Cl H3a' 2.75(5) . '2 577' ?
Cl H3a' 2.75(5) . . ?
N0 C2a 2.459(7) . . ?
N0 C2b 2.451(8) . . ?
N0 C2c 2.395(9) . . ?
N0 N3c 2.805(7) . . ?
N0 C02 2.519(7) . . ?
N0 O13 2.931(8) . '2 677' ?
N0 O01 2.817(9) . '2 677' ?
N0 O03 2.730(11) . '1 556' ?
N0 H2aA 2.39(5) . . ?
N0 H2bA 2.49(5) . . ?
N0 H2bB 2.61(5) . . ?
N0 H2cB 2.60(6) . . ?
N0 H01A 1.87(6) . . ?
N0 H01B 1.92(6) . . ?
C1 N3a 2.547(6) . . ?
C1 N3b 2.526(8) . . ?
C1 N3c 2.502(6) . . ?
C1 C01 2.479(10) . . ?
C1 C02 2.872(8) . . ?
C1 H0a 1.93(5) . . ?
C1 H0b 2.10(6) . . ?
C1 H2aA 2.06(6) . . ?
C1 H2aB 2.15(5) . . ?
C1 H2bA 1.91(5) . . ?
C1 H2bB 2.03(5) . . ?
C1 H2cA 2.14(5) . . ?
C1 H2cB 1.94(5) . . ?
C1 H01B 2.73(6) . . ?
C2a C4a 2.485(8) . . ?
C2a C2b 2.588(8) . . ?
C2a N3b 3.192(8) . . ?
C2a C2c 2.573(8) . . ?
C2a N3c 3.099(7) . . ?
C2a C01 2.870(9) . . ?
C2a H0b 2.62(6) . . ?
C2a H3a 1.91(4) . . ?
C2a H4aB 2.57(4) . . ?
C2a H2bB 2.67(5) . . ?
C2a H01B 2.64(6) . . ?
N3a C4a' 2.468(6) . . ?
N3a N3a' 2.765(6) . . ?
N3a C2b 2.862(6) . . ?
N3a N3b 2.852(6) . . ?
N3a O22 3.143(9) . . ?
N3a O23 3.179(8) . . ?
N3a O22' 2.906(17) . . ?
N3a H2aA 2.00(6) . . ?
N3a H2aB 2.05(6) . . ?
N3a H4aA 1.94(5) . . ?
N3a H4aB 2.06(5) . . ?
N3a H4a'B 2.69(5) . . ?
C4a N3a' 2.427(8) . . ?
C4a H2aA 2.79(6) . . ?
C4a H2aB 2.55(6) . . ?
C4a H3a 1.93(4) . . ?
C4a H4a'A 2.08(5) . . ?
C4a H4a'B 2.01(5) . . ?
C4a H3a' 2.63(6) . . ?
C4a' C2a' 2.526(9) . . ?
C4a' C2c' 3.183(7) . . ?
C4a' H4aA 1.99(5) . . ?
C4a' H4aB 1.99(6) . . ?
C4a' H3a' 1.93(6) . . ?
C4a' H2a'b 2.60(5) . . ?
C4a' H2c'A 2.78(4) . . ?
N3a' N3b' 2.845(6) . . ?
N3a' C2b' 3.183(7) . . ?
N3a' C1' 2.553(6) . . ?
N3a' C2c' 2.946(6) . . ?
N3a' O11 2.890(7) . '2 577' ?
N3a' H4aA 2.59(6) . . ?
N3a' H4a'A 1.95(6) . . ?
N3a' H4a'B 2.05(6) . . ?
N3a' H2a'A 1.98(6) . . ?
N3a' H2a'b 2.05(5) . . ?
N3a' H2c'A 2.69(4) . . ?
C2a' N3b' 2.862(6) . . ?
C2a' C2b' 2.598(7) . . ?
C2a' C2c' 2.472(7) . . ?
C2a' N0' 2.450(6) . . ?
C2a' C04' 2.922(8) . . ?
C2a' H4a'A 2.72(6) . . ?
C2a' H4a'B 2.73(7) . . ?
C2a' H3a' 1.84(5) . . ?
C2a' H3b' 2.75(4) . . ?
C2a' H2c'A 2.75(5) . . ?
C2a' H2c'b 2.54(5) . . ?
C2a' H04'A 2.62(7) . . ?
C2b C4b 2.515(10) . . ?
C2b C2c 2.494(7) . . ?
C2b O13 3.189(8) . . ?
C2b H0a 2.53(6) . . ?
C2b H0b 2.63(7) . . ?
C2b H3a 2.79(4) . . ?
C2b H3b 1.92(7) . . ?
C2b H4bA 2.56(6) . . ?
C2b H2cA 2.77(4) . . ?
C2b H2cB 2.49(4) . . ?
N3b C4b' 2.442(8) . . ?
N3b N3b' 2.774(7) . . ?
N3b C2c 2.989(7) . . ?
N3b O11 2.902(7) . . ?
N3b O13 3.194(7) . . ?
N3b H2bA 1.88(5) . . ?
N3b H2bB 2.09(6) . . ?
N3b H4bA 1.90(5) . . ?
N3b H4bB 2.07(6) . . ?
N3b H4b'b 2.73(6) . . ?
N3b H2cA 2.73(4) . . ?
C4b N3b' 2.477(7) . . ?
C4b H2bA 2.49(6) . . ?
C4b H3b 1.86(6) . . ?
C4b H4b'A 2.03(6) . . ?
C4b H4b'b 2.03(5) . . ?
C4b H2cA 2.76(5) . . ?
C4b' C2b' 2.498(6) . . ?
C4b' H3b 2.61(6) . . ?
C4b' H4bA 2.01(6) . . ?
C4b' H4bB 1.98(6) . . ?
C4b' H3b' 1.89(4) . . ?
C4b' H2b'A 2.56(5) . . ?
C4b' H2b'b 2.70(4) . . ?
N3b' C1' 2.573(6) . . ?
N3b' O23 3.056(9) . '2 577' ?
N3b' O23' 2.79(2) . '2 577' ?
N3b' H2a'A 2.79(5) . . ?
N3b' H4bA 2.65(5) . . ?
N3b' H4b'A 2.04(5) . . ?
N3b' H4b'b 2.08(4) . . ?
N3b' H2b'A 1.96(5) . . ?
N3b' H2b'b 1.98(5) . . ?
C2b' N3c' 3.148(7) . . ?
C2b' C2c' 2.576(8) . . ?
C2b' N0' 2.513(6) . . ?
C2b' C01' 2.895(7) . . ?
C2b' C04' 3.132(8) . . ?
C2b' H2a'A 2.78(5) . . ?
C2b' H4b'A 2.55(5) . . ?
C2b' H3b' 1.86(4) . . ?
C2b' H2c'A 2.74(5) . . ?
C2b' H01'B 2.71(6) . . ?
C1' N3c' 2.515(7) . . ?
C1' C01' 2.431(7) . . ?
C1' C02' 2.863(7) . . ?
C1' C04' 2.511(9) . . ?
C1' H2a'A 2.19(5) . . ?
C1' H2a'b 2.05(5) . . ?
C1' H3b' 2.76(4) . . ?
C1' H2b'A 2.02(5) . . ?
C1' H2b'b 2.15(5) . . ?
C1' H2c'A 2.09(5) . . ?
C1' H2c'b 2.07(5) . . ?
C1' H04'A 2.75(6) . . ?
C2c C4c 2.490(7) . . ?
C2c C01 2.853(11) . . ?
C2c C02 2.450(9) . . ?
C2c H0a 2.46(6) . . ?
C2c H2aB 2.57(6) . . ?
C2c H2bA 2.59(4) . . ?
C2c H4bA 2.55(6) . . ?
C2c H4cB 2.47(5) . . ?
C2c H2c'A 2.77(4) . . ?
N3c C4c' 2.519(7) . . ?
N3c C01 2.452(10) . . ?
N3c O2 2.260(7) . . ?
N3c H2aB 2.66(6) . . ?
N3c H2cA 2.05(5) . . ?
N3c H2cB 1.95(5) . . ?
N3c H4cA 1.89(5) . . ?
N3c H4cB 1.95(6) . . ?
N3c H4c'A 2.53(5) . . ?
C4c N3c' 2.514(8) . . ?
C4c C02 2.422(10) . . ?
C4c O2 2.744(9) . . ?
C4c H2cA 2.62(4) . . ?
C4c H2cB 2.74(4) . . ?
C4c H4c'A 1.95(5) . . ?
C4c H4c'B 2.11(6) . . ?
C4c' C2c' 2.500(8) . . ?
C4c' C02' 2.418(10) . . ?
C4c' O2' 2.744(8) . . ?
C4c' H4cA 1.88(6) . . ?
C4c' H4cB 2.00(5) . . ?
C4c' H2c'A 2.63(4) . . ?
C4c' H2c'b 2.76(4) . . ?
N3c' N0' 2.783(7) . . ?
N3c' C01' 2.438(9) . . ?
N3c' O2' 2.251(6) . . ?
N3c' H2b'A 2.78(5) . . ?
N3c' H4cB 2.53(6) . . ?
N3c' H4c'A 1.95(7) . . ?
N3c' H4c'B 1.96(7) . . ?
N3c' H2c'A 2.03(4) . . ?
N3c' H2c'b 2.00(4) . . ?
C2c' N0' 2.371(8) . . ?
C2c' C01' 2.837(8) . . ?
C2c' C02' 2.452(7) . . ?
C2c' H4a'B 2.58(6) . . ?
C2c' H2a'b 2.66(5) . . ?
C2c' H2b'A 2.56(5) . . ?
C2c' H4c'A 2.54(6) . . ?
C01 O2 2.346(7) . . ?
C01 O13 3.148(8) . '2 677' ?
C01 H0a 1.96(6) . . ?
C01 H0b 2.13(5) . . ?
C01 H2aA 2.70(5) . . ?
C02 H0a 2.79(5) . . ?
C02 H4cA 2.38(6) . . ?
C02 H01A 1.86(6) . . ?
C02 H01B 2.00(5) . . ?
O2 O02 2.986(14) . '1 565' ?
O2 O05 2.847(16) . '1 564' ?
O2 H4cA 2.33(7) . . ?
O2 H01A 2.44(5) . . ?
O2 H01B 2.65(5) . . ?
N0' C02' 2.507(7) . . ?
N0' C05' 2.460(8) . . ?
N0' O51' 2.790(6) . . ?
N0' H2a'b 2.49(5) . . ?
N0' H2b'b 2.57(4) . . ?
N0' H2c'b 2.60(6) . . ?
N0' H04'A 2.08(6) . . ?
N0' H04'B 2.02(7) . . ?
N0' H01'A 2.00(5) . . ?
N0' H01'B 2.09(6) . . ?
C01' O2' 2.358(8) . . ?
C01' C04' 2.384(9) . . ?
C01' C05' 2.977(8) . . ?
C01' O51' 3.159(7) . . ?
C01' H2b'b 2.80(4) . . ?
C01' H04'B 2.55(6) . . ?
C02' H4c'B 2.39(8) . . ?
C02' H01'A 1.96(6) . . ?
C02' H01'B 2.09(7) . . ?
O2' O02 3.119(10) . '2 676' ?
O2' H4c'B 2.29(8) . . ?
O2' H01'A 2.45(5) . . ?
O2' H01'B 2.69(7) . . ?
C04' O51' 2.404(6) . . ?
C04' O52' 2.333(8) . . ?
C04' H2a'A 2.79(5) . . ?
C04' H2b'b 2.78(4) . . ?
C04' H01'A 2.59(5) . . ?
C04' H01'B 2.58(6) . . ?
C05' H04'A 1.93(5) . . ?
C05' H04'B 2.01(5) . . ?
C05' H01'A 2.68(5) . . ?
C05' H52' 2.05(12) . . ?
O51' O52' 2.208(7) . . ?
O51' H01'A 2.66(5) . . ?
O51' H52' 2.45(13) . . ?
O52' O04 2.639(7) . . ?
O52' H4b'b 2.63(5) . '2 576' ?
O52' H04'A 2.53(6) . . ?
O52' H04'B 2.40(6) . . ?
N01 O21' 3.02(3) . . ?
N01 H3b 2.66(5) . . ?
O11 O12 2.093(8) . . ?
O11 O13 2.038(7) . . ?
O11 O21' 2.97(4) . . ?
O11 H3a' 2.20(5) . '2 577' ?
O11 H3b 2.02(5) . . ?
O12 O13 2.125(8) . . ?
O12 O04 3.071(9) . '2 576' ?
O12 H4c'B 2.49(6) . '1 546' ?
O13 O01 3.116(13) . . ?
O13 O03 3.109(10) . '2 676' ?
O13 H0a 2.62(6) . '2 677' ?
O13 H3b 2.58(5) . . ?
O13 H01A 2.66(5) . '2 677' ?
N02 H3a 2.77(4) . . ?
N02 H2b'b 2.80(5) . '1 556' ?
O21 O22 2.099(11) . . ?
O21 O23 2.109(10) . . ?
O21 O22' 2.220(18) . . ?
O21 H2a'A 2.34(6) . '2 577' ?
O21 H4b'A 2.65(6) . '1 556' ?
O21 H3b' 2.79(5) . '2 577' ?
O21 H04'A 2.76(5) . '2 577' ?
O22 O23 2.022(11) . . ?
O22 O23' 2.348(17) . . ?
O22 O01 2.984(11) . . ?
O22 O03 3.076(16) . '1 556' ?
O22 H3a 2.32(4) . . ?
O22 H2bB 2.32(5) . . ?
O23 O21' 2.38(2) . . ?
O23 H3a 2.40(4) . . ?
O23 H3b' 2.34(5) . '2 577' ?
O23 H2b'b 2.74(5) . '1 556' ?
O23 H04'B 2.59(6) . '1 556' ?
O23 H01'B 2.69(7) . '1 556' ?
O21' O22' 2.08(3) . . ?
O21' O23' 2.08(3) . . ?
O21' O01 2.66(2) . . ?
O21' H2a'A 2.29(6) . '2 577' ?
O22' O23' 2.17(3) . . ?
O22' H3a 2.08(5) . . ?
O22' H2bB 2.58(5) . . ?
O22' H01'B 2.52(7) . '1 556' ?
O23' H3b' 2.04(6) . '2 577' ?
O23' H2b'b 2.32(6) . '1 556' ?
Cl1 O03 2.442(15) . . ?
Cl1 O06 2.20(3) . '2 676' ?
Cl1 H4bA 2.79(5) . . ?
O01 O05 2.780(18) . . ?
O01 O06 2.89(4) . '2 677' ?
O01 H0a 1.97(5) . '2 677' ?
O01 H2cB 2.68(5) . '2 677' ?
O02 O03 3.01(2) . '2 676' ?
O02 O04 2.907(11) . '2 576' ?
O03 H0b 1.64(5) . '1 554' ?
O04 H52' 1.54(10) . . ?
O06 O06 2.13(6) . '2 676' ?
O06 H2cB 2.71(6) . . ?
H0a H0b 1.67(7) . . ?
H0a H2bA 2.29(8) . . ?
H0a H2cB 2.38(8) . . ?
H0a H01A 2.14(9) . . ?
H0b H2aA 2.21(8) . . ?
H0b H2bB 2.34(9) . . ?
H0b H01A 2.38(8) . . ?
H0b H01B 2.18(7) . . ?
H2aA H2aB 1.65(8) . . ?
H2aA H3a 2.11(8) . . ?
H2aA H01B 2.24(8) . . ?
H2aB H4a'B 2.39(8) . . ?
H3a H4aA 2.05(7) . . ?
H4aA H4aB 1.57(8) . . ?
H4aA H4a'A 2.32(7) . . ?
H4aB H4a'A 2.37(8) . . ?
H4aB H4a'B 2.21(7) . . ?
H4a'A H4a'B 1.55(7) . . ?
H4a'A H3a' 2.21(8) . . ?
H4a'B H2c'A 2.17(7) . . ?
H4a'B H2c'b 2.24(7) . . ?
H3a' H2a'A 1.92(8) . . ?
H2a'A H2a'b 1.66(7) . . ?
H2a'A H3b' 2.39(6) . . ?
H2a'A H04'A 2.25(8) . . ?
H2a'b H2c'b 2.37(7) . . ?
H2bA H2bB 1.51(7) . . ?
H2bA H3b 2.26(8) . . ?
H2bA H2cB 2.33(6) . . ?
H2bB H3b 2.19(9) . . ?
H3b H4bB 2.09(8) . . ?
H4bA H4bB 1.65(7) . . ?
H4bA H4b'A 2.31(9) . . ?
H4bA H2cA 2.03(7) . . ?
H4bA H2cB 2.19(8) . . ?
H4bB H4b'A 2.30(8) . . ?
H4bB H4b'b 2.15(8) . . ?
H4b'A H4b'b 1.47(6) . . ?
H4b'A H3b' 2.35(6) . . ?
H4b'b H3b' 2.17(6) . . ?
H3b' H2b'b 2.10(6) . . ?
H2b'A H2b'b 1.47(8) . . ?
H2b'b H04'B 2.37(7) . . ?
H2b'b H01'B 2.32(7) . . ?
H2cA H2cB 1.36(7) . . ?
H2cA H2c'A 2.13(6) . . ?
H4cA H4cB 1.55(10) . . ?
H4cA H4c'A 2.19(7) . . ?
H4cA H4c'B 2.16(9) . . ?
H4c'A H4c'B 1.57(8) . . ?
H2c'A H2c'b 1.61(6) . . ?
H01A H01B 1.28(7) . . ?
H04'A H04'B 1.52(8) . . ?
H04'B H01'B 2.35(8) . . ?
H01'A H01'B 1.52(7) . . ?
